data_7014285
loop_
_publ_author_name
'Harry Adams'
'Scott Clunas'
'David E. Fenton'
'Sharon E. Spey'

_publ_section_title
;
 The systematic generation of monodentate bridging ethanoates in
 dinuclear nickel(II) complexes of asymmetric compartmental ligands
;
_journal_issue 3
_journal_name_full 'J. Chem. Soc., Dalton Trans.'
_journal_page_first 441
_journal_page_last 448
_journal_year 2002
_chemical_formula_sum 'C26 H43 N5 Ni2 O5 S'
_chemical_formula_weight 655.13
_chemical_name_systematic
; 
? 
;
_space_group_IT_number 14
_symmetry_cell_setting monoclinic
_symmetry_space_group_name_Hall '-P 2ybc'
_symmetry_space_group_name_H-M 'P 1 21/c 1'
_atom_sites_solution_hydrogens geom
_atom_sites_solution_primary direct
_atom_sites_solution_secondary difmap
_audit_creation_method SHELXL-97
_cell_angle_alpha 90.00
_cell_angle_beta 103.250(2)
_cell_angle_gamma 90.00
_cell_formula_units_Z 8
_cell_length_a 20.4403(15)
_cell_length_b 11.8916(9)
_cell_length_c 25.694(2)
_cell_measurement_reflns_used 113
_cell_measurement_temperature 150(2)
_cell_volume 6079.1(8)
_computing_cell_refinement 'Bruker SMART'
_computing_data_collection 'Bruker SMART'
_computing_data_reduction 'Bruker SHELXTL'
_computing_molecular_graphics 'Bruker SHELXTL'
_computing_publication_material 'Bruker SHELXTL'
_computing_structure_refinement 'SHELXL-97 (Sheldrick, 1997)'
_computing_structure_solution 'SHELXS-97 (Sheldrick, 1990)'
_diffrn_ambient_temperature 150(2)
_diffrn_measured_fraction_theta_full 0.968
_diffrn_measured_fraction_theta_max 0.968
_diffrn_measurement_device_type 'CCD area detector'
_diffrn_measurement_method 'phi and omega scans'
_diffrn_radiation_monochromator graphite
_diffrn_radiation_source 'fine-focus sealed tube'
_diffrn_radiation_type MoK\a
_diffrn_radiation_wavelength 0.71073
_diffrn_reflns_av_R_equivalents 0.2078
_diffrn_reflns_av_sigmaI/netI 0.1909
_diffrn_reflns_limit_h_max 27
_diffrn_reflns_limit_h_min -23
_diffrn_reflns_limit_k_max 10
_diffrn_reflns_limit_k_min -15
_diffrn_reflns_limit_l_max 33
_diffrn_reflns_limit_l_min -32
_diffrn_reflns_number 37593
_diffrn_reflns_theta_full 28.32
_diffrn_reflns_theta_max 28.32
_diffrn_reflns_theta_min 1.63
_exptl_absorpt_coefficient_mu 1.350
_exptl_absorpt_correction_T_max 0.8548
_exptl_absorpt_correction_T_min 0.6494
_exptl_absorpt_correction_type semi-empirical
_exptl_crystal_colour GREEN
_exptl_crystal_density_diffrn 1.432
_exptl_crystal_density_method 'not measured'
_exptl_crystal_description BLOCK
_exptl_crystal_F_000 2768
_exptl_crystal_size_max 0.35
_exptl_crystal_size_mid 0.12
_exptl_crystal_size_min 0.12
_refine_diff_density_max 1.216
_refine_diff_density_min -0.952
_refine_diff_density_rms 0.120
_refine_ls_extinction_method none
_refine_ls_goodness_of_fit_ref 0.869
_refine_ls_hydrogen_treatment mixed
_refine_ls_matrix_type full
_refine_ls_number_parameters 704
_refine_ls_number_reflns 14655
_refine_ls_number_restraints 0
_refine_ls_restrained_S_all 0.869
_refine_ls_R_factor_all 0.1224
_refine_ls_R_factor_gt 0.0611
_refine_ls_shift/su_max 0.001
_refine_ls_shift/su_mean 0.000
_refine_ls_structure_factor_coef Fsqd
_refine_ls_weighting_details 'calc w=1/[\s^2^(Fo^2^)+(0.0232P)^2^+0.0000P] where P=(Fo^2^+2Fc^2^)/3'
_refine_ls_weighting_scheme calc
_refine_ls_wR_factor_gt 0.1349
_refine_ls_wR_factor_ref 0.1562
_reflns_number_gt 7796
_reflns_number_total 14655
_reflns_threshold_expression >2sigma(I)
_cod_data_source_file ESI.txt
_cod_data_source_block ifn155m
_cod_depositor_comments
;
The following automatic conversions were performed:
'_symmetry_cell_setting' value 'Monoclinic' changed to 'monoclinic'
according to '/home/saulius/struct/CIF-dictionaries/cif_core.dic'
dictionary named 'cif_core.dic' version 2.4.1 from 2010-06-29.

Automatic conversion script
Id: cif_fix_enum 1527 2010-12-29 10:47:43Z saulius 
;
_cod_original_sg_symbol_H-M P2(1)/c
_cod_database_code 7014285

loop_
_symmetry_equiv_pos_as_xyz
'x, y, z'
'-x, y+1/2, -z+1/2'
'-x, -y, -z'
'x, -y-1/2, z-1/2'

loop_
_atom_site_label
_atom_site_type_symbol
_atom_site_fract_x
_atom_site_fract_y
_atom_site_fract_z
_atom_site_U_iso_or_equiv
_atom_site_adp_type
_atom_site_occupancy
_atom_site_symmetry_multiplicity
_atom_site_calc_flag
_atom_site_refinement_flags
_atom_site_disorder_assembly
_atom_site_disorder_group
Ni1 Ni 0.46715(3) 0.77280(5) 0.35057(2) 0.02219(14) Uani 1 1 d . . .
Ni2 Ni 0.35412(3) 0.95142(5) 0.34321(2) 0.02503(15) Uani 1 1 d . . .
O1 O 0.41082(14) 0.8822(2) 0.29691(10) 0.0257(7) Uani 1 1 d . . .
S1 S 0.40178(6) 1.34194(10) 0.36284(5) 0.0336(3) Uani 1 1 d . . .
N1 N 0.50239(18) 0.6893(3) 0.29187(13) 0.0255(8) Uani 1 1 d . . .
N2 N 0.53592(19) 0.6632(3) 0.40708(13) 0.0273(8) Uani 1 1 d . . .
N3 N 0.3055(2) 1.0003(3) 0.40798(14) 0.0299(9) Uani 1 1 d . . .
N4 N 0.2758(2) 0.9757(4) 0.27990(15) 0.0391(11) Uani 1 1 d . . .
C1 C 0.3933(2) 0.8618(4) 0.24471(16) 0.0237(9) Uani 1 1 d . . .
C2 C 0.3289(2) 0.8884(4) 0.21307(16) 0.0264(10) Uani 1 1 d . . .
C3 C 0.3141(2) 0.8636(4) 0.15808(16) 0.0298(10) Uani 1 1 d . . .
H3A H 0.2702 0.8783 0.1372 0.036 Uiso 1 1 calc R . .
C4 C 0.3616(2) 0.8187(4) 0.13370(17) 0.0317(11) Uani 1 1 d . . .
C5 C 0.4242(2) 0.7923(4) 0.16457(16) 0.0265(10) Uani 1 1 d . . .
H5A H 0.4565 0.7594 0.1479 0.032 Uiso 1 1 calc R . .
C6 C 0.4416(2) 0.8125(4) 0.21977(16) 0.0246(9) Uani 1 1 d . . .
C7 C 0.5093(2) 0.7767(4) 0.25168(16) 0.0271(10) Uani 1 1 d . . .
H7A H 0.5361 0.7460 0.2273 0.033 Uiso 1 1 calc R . .
H7B H 0.5335 0.8427 0.2703 0.033 Uiso 1 1 calc R . .
C8 C 0.5687(2) 0.6491(4) 0.32097(17) 0.0355(11) Uani 1 1 d . . .
H8A H 0.5996 0.7138 0.3304 0.043 Uiso 1 1 calc R . .
H8B H 0.5875 0.5978 0.2978 0.043 Uiso 1 1 calc R . .
C9 C 0.5628(2) 0.5880(4) 0.37135(17) 0.0313(11) Uani 1 1 d . . .
H9A H 0.5327 0.5223 0.3618 0.038 Uiso 1 1 calc R . .
H9B H 0.6076 0.5601 0.3902 0.038 Uiso 1 1 calc R . .
C10 C 0.2409(3) 1.0586(6) 0.3867(2) 0.0621(18) Uani 1 1 d . . .
H10C H 0.2507 1.1371 0.3781 0.075 Uiso 1 1 calc R . .
H10D H 0.2157 1.0615 0.4153 0.075 Uiso 1 1 calc R . .
C11 C 0.1973(3) 1.0073(7) 0.3387(2) 0.076(2) Uani 1 1 d . . .
H11C H 0.1505 1.0318 0.3367 0.091 Uiso 1 1 calc R . .
H11D H 0.1987 0.9246 0.3434 0.091 Uiso 1 1 calc R . .
C12 C 0.2144(3) 1.0338(7) 0.2863(2) 0.084(3) Uani 1 1 d . . .
H12C H 0.1764 1.0115 0.2568 0.100 Uiso 1 1 calc R . .
H12D H 0.2208 1.1160 0.2838 0.100 Uiso 1 1 calc R . .
C13 C 0.2749(2) 0.9410(4) 0.23244(18) 0.0369(12) Uani 1 1 d . . .
H13B H 0.2337 0.9509 0.2068 0.044 Uiso 1 1 calc R . .
C14 C 0.4974(3) 0.5951(4) 0.4387(2) 0.0461(14) Uani 1 1 d . . .
H14B H 0.5280 0.5392 0.4602 0.055 Uiso 1 1 calc R . .
H14C H 0.4615 0.5534 0.4137 0.055 Uiso 1 1 calc R . .
C15 C 0.4661(3) 0.6652(5) 0.4755(2) 0.069(2) Uani 1 1 d . . .
H15D H 0.4415 0.6161 0.4950 0.103 Uiso 1 1 calc R . .
H15E H 0.4350 0.7197 0.4544 0.103 Uiso 1 1 calc R . .
H15F H 0.5015 0.7053 0.5009 0.103 Uiso 1 1 calc R . .
C16 C 0.5918(3) 0.7235(4) 0.44265(19) 0.0424(13) Uani 1 1 d . . .
H16A H 0.5724 0.7824 0.4618 0.051 Uiso 1 1 calc R . .
H16D H 0.6181 0.7621 0.4200 0.051 Uiso 1 1 calc R . .
C17 C 0.6405(3) 0.6533(5) 0.4843(2) 0.0609(18) Uani 1 1 d . . .
H17D H 0.6754 0.7023 0.5052 0.091 Uiso 1 1 calc R . .
H17E H 0.6615 0.5957 0.4662 0.091 Uiso 1 1 calc R . .
H17F H 0.6159 0.6169 0.5082 0.091 Uiso 1 1 calc R . .
C18 C 0.3484(3) 1.0761(5) 0.44643(19) 0.0485(15) Uani 1 1 d . . .
H18D H 0.3255 1.0960 0.4747 0.073 Uiso 1 1 calc R . .
H18E H 0.3574 1.1445 0.4280 0.073 Uiso 1 1 calc R . .
H18F H 0.3909 1.0383 0.4622 0.073 Uiso 1 1 calc R . .
C19 C 0.2941(3) 0.9016(5) 0.4388(2) 0.0592(18) Uani 1 1 d . . .
H19A H 0.2725 0.9249 0.4674 0.089 Uiso 1 1 calc R . .
H19B H 0.3372 0.8655 0.4544 0.089 Uiso 1 1 calc R . .
H19C H 0.2649 0.8483 0.4151 0.089 Uiso 1 1 calc R . .
C20 C 0.4630(2) 0.5939(4) 0.26459(18) 0.0355(11) Uani 1 1 d . . .
H20A H 0.4854 0.5625 0.2380 0.053 Uiso 1 1 calc R . .
H20B H 0.4179 0.6198 0.2468 0.053 Uiso 1 1 calc R . .
H20C H 0.4595 0.5358 0.2909 0.053 Uiso 1 1 calc R . .
C21 C 0.3445(2) 0.7953(5) 0.07284(17) 0.0389(12) Uani 1 1 d . . .
H21D H 0.3840 0.7640 0.0625 0.058 Uiso 1 1 calc R . .
H21E H 0.3313 0.8657 0.0534 0.058 Uiso 1 1 calc R . .
H21F H 0.3073 0.7414 0.0641 0.058 Uiso 1 1 calc R . .
Ni1A Ni 0.02523(3) 0.25773(5) 0.14431(2) 0.02312(14) Uani 1 1 d . . .
Ni2A Ni 0.15269(3) 0.40667(5) 0.15224(2) 0.02676(15) Uani 1 1 d . . .
O1A O 0.09817(14) 0.3355(3) 0.19876(10) 0.0258(7) Uani 1 1 d . . .
S1A S 0.11659(8) 0.80009(14) 0.15705(7) 0.0602(4) Uani 1 1 d . . .
N1A N -0.00874(17) 0.1791(3) 0.20450(13) 0.0254(8) Uani 1 1 d . . .
N2A N -0.05795(18) 0.1711(3) 0.08831(13) 0.0278(8) Uani 1 1 d . . .
N3A N 0.1991(2) 0.4666(4) 0.08915(14) 0.0352(10) Uani 1 1 d . . .
N4A N 0.23644(18) 0.3939(3) 0.21210(14) 0.0312(9) Uani 1 1 d . . .
C1A C 0.1108(2) 0.3303(4) 0.25150(16) 0.0240(9) Uani 1 1 d . . .
C2A C 0.1754(2) 0.3534(4) 0.28260(15) 0.0229(9) Uani 1 1 d . . .
C3A C 0.1876(2) 0.3481(4) 0.33921(16) 0.0277(10) Uani 1 1 d . . .
H3AA H 0.2313 0.3643 0.3601 0.033 Uiso 1 1 calc R . .
C4A C 0.1370(2) 0.3196(4) 0.36454(16) 0.0287(10) Uani 1 1 d . . .
C5A C 0.0736(2) 0.2935(4) 0.33313(16) 0.0264(10) Uani 1 1 d . . .
H5AA H 0.0388 0.2732 0.3502 0.032 Uiso 1 1 calc R . .
C6A C 0.0600(2) 0.2962(4) 0.27786(16) 0.0245(9) Uani 1 1 d . . .
C7A C -0.0091(2) 0.2657(4) 0.24593(16) 0.0273(10) Uani 1 1 d . . .
H7AA H -0.0361 0.2378 0.2706 0.033 Uiso 1 1 calc R . .
H7AB H -0.0312 0.3344 0.2284 0.033 Uiso 1 1 calc R . .
C8A C -0.0784(2) 0.1448(4) 0.17902(17) 0.0340(11) Uani 1 1 d . . .
H8AA H -0.1084 0.2114 0.1741 0.041 Uiso 1 1 calc R . .
H8AB H -0.0949 0.0904 0.2022 0.041 Uiso 1 1 calc R . .
C9A C -0.0795(2) 0.0911(4) 0.12490(16) 0.0307(10) Uani 1 1 d . . .
H9AA H -0.0493 0.0250 0.1301 0.037 Uiso 1 1 calc R . .
H9AB H -0.1256 0.0647 0.1087 0.037 Uiso 1 1 calc R . .
C10A C 0.2726(2) 0.4443(6) 0.10313(19) 0.0489(15) Uani 1 1 d . . .
H10A H 0.2931 0.4831 0.0767 0.059 Uiso 1 1 calc R . .
H10B H 0.2797 0.3626 0.0995 0.059 Uiso 1 1 calc R . .
C11A C 0.3093(2) 0.4801(6) 0.15805(19) 0.0488(16) Uani 1 1 d . . .
H11A H 0.2915 0.5539 0.1661 0.059 Uiso 1 1 calc R . .
H11B H 0.3574 0.4906 0.1581 0.059 Uiso 1 1 calc R . .
C12A C 0.3043(2) 0.3989(6) 0.20198(19) 0.0488(15) Uani 1 1 d . . .
H12A H 0.3172 0.3229 0.1922 0.059 Uiso 1 1 calc R . .
H12B H 0.3365 0.4216 0.2353 0.059 Uiso 1 1 calc R . .
C13A C 0.2334(2) 0.3750(4) 0.26074(16) 0.0275(10) Uani 1 1 d . . .
H13A H 0.2754 0.3753 0.2860 0.033 Uiso 1 1 calc R . .
C14A C -0.1152(2) 0.2456(4) 0.06352(17) 0.0323(11) Uani 1 1 d . . .
H14A H -0.0976 0.3070 0.0445 0.039 Uiso 1 1 calc R . .
H14D H -0.1328 0.2805 0.0925 0.039 Uiso 1 1 calc R . .
C15A C -0.1734(2) 0.1902(5) 0.02456(19) 0.0451(13) Uani 1 1 d . . .
H15A H -0.2080 0.2466 0.0107 0.068 Uiso 1 1 calc R . .
H15B H -0.1926 0.1309 0.0430 0.068 Uiso 1 1 calc R . .
H15C H -0.1572 0.1572 -0.0051 0.068 Uiso 1 1 calc R . .
C16A C -0.0347(3) 0.1068(4) 0.04638(17) 0.0352(11) Uani 1 1 d . . .
H16B H -0.0722 0.0597 0.0267 0.042 Uiso 1 1 calc R . .
H16C H 0.0021 0.0557 0.0638 0.042 Uiso 1 1 calc R . .
C17A C -0.0100(3) 0.1804(5) 0.00696(18) 0.0435(13) Uani 1 1 d . . .
H17A H 0.0044 0.1330 -0.0196 0.065 Uiso 1 1 calc R . .
H17B H 0.0281 0.2257 0.0260 0.065 Uiso 1 1 calc R . .
H17C H -0.0464 0.2301 -0.0111 0.065 Uiso 1 1 calc R . .
C18A C 0.1703(3) 0.4071(6) 0.03919(18) 0.0570(18) Uani 1 1 d . . .
H18A H 0.1913 0.4343 0.0109 0.086 Uiso 1 1 calc R . .
H18B H 0.1218 0.4208 0.0289 0.086 Uiso 1 1 calc R . .
H18C H 0.1786 0.3262 0.0444 0.086 Uiso 1 1 calc R . .
C19A C 0.1888(3) 0.5879(5) 0.0773(2) 0.0603(17) Uani 1 1 d . . .
H19D H 0.2110 0.6088 0.0486 0.091 Uiso 1 1 calc R . .
H19E H 0.2081 0.6317 0.1095 0.091 Uiso 1 1 calc R . .
H19F H 0.1406 0.6037 0.0659 0.091 Uiso 1 1 calc R . .
C20A C 0.0300(2) 0.0803(4) 0.22899(18) 0.0357(11) Uani 1 1 d . . .
H20D H 0.0097 0.0497 0.2570 0.054 Uiso 1 1 calc R . .
H20E H 0.0765 0.1027 0.2446 0.054 Uiso 1 1 calc R . .
H20F H 0.0295 0.0228 0.2016 0.054 Uiso 1 1 calc R . .
C21A C 0.1504(3) 0.3146(4) 0.42512(16) 0.0375(12) Uani 1 1 d . . .
H21A H 0.1973 0.3356 0.4405 0.056 Uiso 1 1 calc R . .
H21B H 0.1424 0.2380 0.4363 0.056 Uiso 1 1 calc R . .
H21C H 0.1204 0.3669 0.4377 0.056 Uiso 1 1 calc R . .
N1SA N 0.1318(2) 0.5654(4) 0.17350(15) 0.0360(10) Uani 1 1 d . . .
O1SA O -0.03230(15) 0.4086(3) 0.13604(11) 0.0295(7) Uani 1 1 d . . .
O2SA O 0.05157(15) 0.3927(3) 0.09593(10) 0.0270(7) Uani 1 1 d . . .
O3SA O 0.17571(16) 0.2507(3) 0.12598(13) 0.0375(8) Uani 1 1 d . . .
O4SA O 0.08944(16) 0.1386(3) 0.13115(12) 0.0355(8) Uani 1 1 d . . .
C1SA C 0.1274(3) 0.6621(5) 0.1686(2) 0.0486(15) Uani 1 1 d . . .
C2SA C 0.0023(2) 0.4486(4) 0.10624(16) 0.0283(10) Uani 1 1 d . . .
C3SA C -0.0150(2) 0.5624(4) 0.08059(19) 0.0375(12) Uani 1 1 d . . .
H3SA H 0.0093 0.6210 0.1041 0.056 Uiso 1 1 calc R . .
H3SB H -0.0635 0.5753 0.0749 0.056 Uiso 1 1 calc R . .
H3SC H -0.0020 0.5646 0.0462 0.056 Uiso 1 1 calc R . .
C4SA C 0.1441(2) 0.1585(4) 0.11985(17) 0.0324(11) Uani 1 1 d . . .
C5SA C 0.1747(3) 0.0656(4) 0.0909(2) 0.0462(13) Uani 1 1 d . . .
H5SA H 0.1468 -0.0022 0.0880 0.069 Uiso 1 1 calc R . .
H5SB H 0.2203 0.0482 0.1114 0.069 Uiso 1 1 calc R . .
H5SC H 0.1765 0.0916 0.0551 0.069 Uiso 1 1 calc R . .
N1S N 0.3858(2) 1.1132(3) 0.33802(14) 0.0298(9) Uani 1 1 d . . .
O1S O 0.53798(15) 0.9061(3) 0.36943(11) 0.0289(7) Uani 1 1 d . . .
O2S O 0.44735(15) 0.9062(2) 0.40269(10) 0.0244(7) Uani 1 1 d . . .
O3S O 0.31278(16) 0.7967(3) 0.34845(14) 0.0396(8) Uani 1 1 d . . .
O4S O 0.39060(16) 0.6683(3) 0.34665(14) 0.0402(8) Uani 1 1 d . . .
C1S C 0.3925(2) 1.2089(4) 0.34773(16) 0.0258(10) Uani 1 1 d . . .
C2S C 0.5028(2) 0.9517(4) 0.39827(15) 0.0273(10) Uani 1 1 d . . .
C3S C 0.5273(2) 1.0582(4) 0.42851(17) 0.0350(11) Uani 1 1 d . . .
H3S1 H 0.4946 1.0823 0.4488 0.052 Uiso 1 1 calc R . .
H3S2 H 0.5324 1.1173 0.4032 0.052 Uiso 1 1 calc R . .
H3S3 H 0.5708 1.0441 0.4532 0.052 Uiso 1 1 calc R . .
C4S C 0.3326(3) 0.6976(5) 0.3464(2) 0.0421(13) Uani 1 1 d . . .
C5S C 0.2784(4) 0.6079(6) 0.3431(4) 0.100(3) Uani 1 1 d . . .
H5S1 H 0.2646 0.6045 0.3771 0.151 Uiso 1 1 calc R . .
H5S2 H 0.2963 0.5346 0.3357 0.151 Uiso 1 1 calc R . .
H5S3 H 0.2395 0.6269 0.3143 0.151 Uiso 1 1 calc R . .

loop_
_atom_site_aniso_label
_atom_site_aniso_U_11
_atom_site_aniso_U_22
_atom_site_aniso_U_33
_atom_site_aniso_U_23
_atom_site_aniso_U_13
_atom_site_aniso_U_12
Ni1 0.0281(3) 0.0126(3) 0.0273(3) -0.0022(2) 0.0094(2) 0.0004(2)
Ni2 0.0328(3) 0.0166(3) 0.0273(3) -0.0028(2) 0.0102(2) 0.0051(3)
O1 0.0342(17) 0.0192(16) 0.0249(14) -0.0070(13) 0.0092(13) 0.0055(14)
S1 0.0402(7) 0.0194(6) 0.0418(6) -0.0023(5) 0.0105(6) -0.0007(6)
N1 0.033(2) 0.0130(18) 0.0296(18) -0.0038(15) 0.0047(16) 0.0023(17)
N2 0.037(2) 0.0157(19) 0.0274(18) 0.0003(16) 0.0041(16) 0.0007(17)
N3 0.041(2) 0.021(2) 0.031(2) -0.0017(17) 0.0135(18) 0.0031(19)
N4 0.036(2) 0.041(3) 0.041(2) -0.006(2) 0.0115(19) 0.017(2)
C1 0.030(2) 0.012(2) 0.029(2) 0.0000(18) 0.0087(19) 0.0013(19)
C2 0.031(2) 0.019(2) 0.030(2) -0.0072(19) 0.0086(19) 0.002(2)
C3 0.036(3) 0.025(3) 0.027(2) 0.001(2) 0.003(2) 0.002(2)
C4 0.044(3) 0.024(3) 0.030(2) -0.002(2) 0.015(2) -0.003(2)
C5 0.032(2) 0.021(2) 0.029(2) -0.0030(19) 0.014(2) -0.001(2)
C6 0.033(2) 0.019(2) 0.025(2) -0.0013(18) 0.0132(19) -0.002(2)
C7 0.031(2) 0.025(3) 0.028(2) 0.000(2) 0.0128(19) 0.001(2)
C8 0.037(3) 0.030(3) 0.040(3) -0.003(2) 0.009(2) 0.013(2)
C9 0.036(3) 0.017(2) 0.037(2) -0.007(2) 0.001(2) 0.009(2)
C10 0.063(4) 0.078(5) 0.049(3) -0.009(3) 0.022(3) 0.033(4)
C11 0.044(4) 0.133(7) 0.051(3) -0.027(4) 0.011(3) 0.030(4)
C12 0.066(4) 0.136(8) 0.042(3) -0.029(4) -0.001(3) 0.067(5)
C13 0.038(3) 0.040(3) 0.032(2) -0.004(2) 0.006(2) 0.014(3)
C14 0.067(4) 0.019(3) 0.059(3) 0.018(3) 0.029(3) 0.012(3)
C15 0.097(5) 0.059(4) 0.068(4) 0.037(3) 0.055(4) 0.036(4)
C16 0.053(3) 0.028(3) 0.040(3) -0.003(2) -0.002(2) 0.009(3)
C17 0.081(4) 0.042(4) 0.044(3) -0.009(3) -0.018(3) 0.026(3)
C18 0.078(4) 0.038(3) 0.039(3) -0.009(2) 0.034(3) -0.009(3)
C19 0.097(5) 0.032(3) 0.069(4) 0.003(3) 0.062(4) -0.001(3)
C20 0.048(3) 0.019(2) 0.038(2) -0.005(2) 0.007(2) 0.005(2)
C21 0.041(3) 0.043(3) 0.033(2) -0.003(2) 0.008(2) 0.001(3)
Ni1A 0.0273(3) 0.0162(3) 0.0272(3) -0.0002(2) 0.0090(2) -0.0001(3)
Ni2A 0.0299(3) 0.0270(3) 0.0257(3) 0.0002(3) 0.0111(2) -0.0038(3)
O1A 0.0287(16) 0.0276(18) 0.0228(14) -0.0002(13) 0.0091(12) -0.0088(14)
S1A 0.0692(11) 0.0348(8) 0.0891(11) -0.0052(8) 0.0443(9) -0.0088(8)
N1A 0.029(2) 0.019(2) 0.0272(18) 0.0042(16) 0.0054(16) -0.0053(17)
N2A 0.035(2) 0.016(2) 0.0322(19) 0.0000(16) 0.0070(17) 0.0009(17)
N3A 0.038(2) 0.039(3) 0.031(2) 0.0041(19) 0.0134(18) -0.003(2)
N4A 0.025(2) 0.035(2) 0.036(2) 0.0011(19) 0.0121(17) -0.0010(19)
C1A 0.031(2) 0.015(2) 0.029(2) -0.0016(18) 0.0119(19) -0.0008(19)
C2A 0.034(2) 0.013(2) 0.024(2) -0.0024(17) 0.0101(19) -0.0018(19)
C3A 0.036(3) 0.016(2) 0.031(2) 0.0003(19) 0.006(2) 0.001(2)
C4A 0.045(3) 0.014(2) 0.029(2) -0.0002(18) 0.011(2) -0.006(2)
C5A 0.039(3) 0.014(2) 0.029(2) 0.0044(18) 0.014(2) 0.000(2)
C6A 0.032(2) 0.016(2) 0.027(2) 0.0005(18) 0.0094(19) 0.001(2)
C7A 0.030(2) 0.027(3) 0.026(2) 0.003(2) 0.0098(18) 0.000(2)
C8A 0.031(3) 0.031(3) 0.038(3) 0.004(2) 0.004(2) -0.008(2)
C9A 0.032(2) 0.019(2) 0.037(2) 0.004(2) -0.003(2) -0.004(2)
C10A 0.041(3) 0.067(4) 0.046(3) 0.005(3) 0.024(3) -0.005(3)
C11A 0.029(3) 0.079(5) 0.044(3) -0.009(3) 0.020(2) -0.015(3)
C12A 0.027(3) 0.078(5) 0.043(3) 0.003(3) 0.010(2) -0.002(3)
C13A 0.025(2) 0.025(3) 0.031(2) -0.001(2) 0.0020(19) -0.003(2)
C14A 0.038(3) 0.020(2) 0.035(2) 0.001(2) 0.000(2) 0.007(2)
C15A 0.041(3) 0.039(3) 0.048(3) -0.003(3) -0.005(2) 0.001(3)
C16A 0.044(3) 0.023(3) 0.038(2) -0.009(2) 0.007(2) 0.002(2)
C17A 0.057(3) 0.039(3) 0.038(3) -0.012(2) 0.020(3) 0.002(3)
C18A 0.055(4) 0.088(5) 0.034(3) -0.007(3) 0.022(3) -0.028(4)
C19A 0.065(4) 0.058(4) 0.072(4) 0.025(3) 0.045(3) 0.010(4)
C20A 0.046(3) 0.020(3) 0.040(3) 0.003(2) 0.006(2) -0.005(2)
C21A 0.051(3) 0.032(3) 0.030(2) 0.007(2) 0.011(2) 0.001(3)
N1SA 0.036(2) 0.032(3) 0.041(2) -0.007(2) 0.0108(19) -0.006(2)
O1SA 0.0366(18) 0.0176(16) 0.0358(16) 0.0000(14) 0.0115(14) 0.0017(15)
O2SA 0.0377(18) 0.0199(17) 0.0258(14) 0.0000(13) 0.0124(13) 0.0011(15)
O3SA 0.0367(19) 0.026(2) 0.054(2) -0.0050(16) 0.0196(16) 0.0006(16)
O4SA 0.040(2) 0.0222(18) 0.0469(18) -0.0008(15) 0.0153(16) 0.0045(16)
C1SA 0.046(3) 0.044(4) 0.068(4) -0.014(3) 0.038(3) -0.018(3)
C2SA 0.039(3) 0.018(2) 0.026(2) -0.0020(19) 0.004(2) 0.000(2)
C3SA 0.042(3) 0.016(2) 0.051(3) 0.008(2) 0.004(2) -0.001(2)
C4SA 0.034(3) 0.033(3) 0.032(2) 0.004(2) 0.011(2) 0.010(2)
C5SA 0.051(3) 0.028(3) 0.064(3) 0.010(3) 0.023(3) 0.008(3)
N1S 0.044(2) 0.019(2) 0.0322(19) -0.0009(17) 0.0209(18) 0.0030(19)
O1S 0.0365(18) 0.0211(17) 0.0303(15) 0.0004(14) 0.0100(14) -0.0015(15)
O2S 0.0299(16) 0.0171(16) 0.0270(14) 0.0004(13) 0.0085(13) -0.0025(14)
O3S 0.0364(19) 0.0204(18) 0.065(2) -0.0127(17) 0.0183(17) -0.0022(16)
O4S 0.0332(19) 0.0219(19) 0.070(2) -0.0041(17) 0.0205(17) -0.0029(16)
C1S 0.032(2) 0.026(3) 0.023(2) 0.0036(19) 0.0125(19) 0.004(2)
C2S 0.044(3) 0.016(2) 0.019(2) 0.0048(18) 0.002(2) -0.001(2)
C3S 0.050(3) 0.021(3) 0.030(2) -0.004(2) 0.001(2) -0.008(2)
C4S 0.036(3) 0.030(3) 0.064(3) -0.011(3) 0.019(3) -0.004(3)
C5S 0.075(5) 0.032(4) 0.210(9) -0.029(5) 0.066(6) -0.028(4)

loop_
_atom_type_symbol
_atom_type_description
_atom_type_scat_dispersion_real
_atom_type_scat_dispersion_imag
_atom_type_scat_source
C C 0.0033 0.0016 'International Tables Vol C Tables 4.2.6.8 and 6.1.1.4'
H H 0.0000 0.0000 'International Tables Vol C Tables 4.2.6.8 and 6.1.1.4'
N N 0.0061 0.0033 'International Tables Vol C Tables 4.2.6.8 and 6.1.1.4'
O O 0.0106 0.0060 'International Tables Vol C Tables 4.2.6.8 and 6.1.1.4'
S S 0.1246 0.1234 'International Tables Vol C Tables 4.2.6.8 and 6.1.1.4'
Ni Ni 0.3393 1.1124 'International Tables Vol C Tables 4.2.6.8 and 6.1.1.4'

loop_
_geom_angle_atom_site_label_1
_geom_angle_atom_site_label_2
_geom_angle_atom_site_label_3
_geom_angle
_geom_angle_site_symmetry_1
_geom_angle_site_symmetry_3
_geom_angle_publ_flag
O4S Ni1 O1 92.79(13) . . ?
O4S Ni1 N1 93.72(14) . . ?
O1 Ni1 N1 92.88(12) . . ?
O4S Ni1 O1S 165.24(13) . . ?
O1 Ni1 O1S 85.88(12) . . ?
N1 Ni1 O1S 101.03(13) . . ?
O4S Ni1 O2S 103.45(12) . . ?
O1 Ni1 O2S 78.20(10) . . ?
N1 Ni1 O2S 160.92(13) . . ?
O1S Ni1 O2S 61.88(11) . . ?
O4S Ni1 N2 92.27(14) . . ?
O1 Ni1 N2 174.75(13) . . ?
N1 Ni1 N2 85.43(13) . . ?
O1S Ni1 N2 89.57(13) . . ?
O2S Ni1 N2 101.93(12) . . ?
O4S Ni1 C2S 134.60(15) . . ?
O1 Ni1 C2S 81.03(13) . . ?
N1 Ni1 C2S 131.30(15) . . ?
O1S Ni1 C2S 30.70(13) . . ?
O2S Ni1 C2S 31.18(13) . . ?
N2 Ni1 C2S 96.36(14) . . ?
O1 Ni2 N4 92.29(13) . . ?
O1 Ni2 O3S 88.49(12) . . ?
N4 Ni2 O3S 85.33(16) . . ?
O1 Ni2 N1S 96.46(13) . . ?
N4 Ni2 N1S 90.98(17) . . ?
O3S Ni2 N1S 173.95(14) . . ?
O1 Ni2 N3 166.65(13) . . ?
N4 Ni2 N3 99.12(15) . . ?
O3S Ni2 N3 85.57(14) . . ?
N1S Ni2 N3 90.29(14) . . ?
O1 Ni2 O2S 77.78(11) . . ?
N4 Ni2 O2S 169.86(13) . . ?
O3S Ni2 O2S 92.25(12) . . ?
N1S Ni2 O2S 92.20(13) . . ?
N3 Ni2 O2S 90.49(12) . . ?
C1 O1 Ni2 127.7(3) . . ?
C1 O1 Ni1 122.9(3) . . ?
Ni2 O1 Ni1 99.94(11) . . ?
C8 N1 C20 109.3(4) . . ?
C8 N1 C7 110.8(3) . . ?
C20 N1 C7 109.6(3) . . ?
C8 N1 Ni1 102.7(2) . . ?
C20 N1 Ni1 118.3(3) . . ?
C7 N1 Ni1 105.9(3) . . ?
C16 N2 C9 109.5(4) . . ?
C16 N2 C14 110.9(4) . . ?
C9 N2 C14 109.1(4) . . ?
C16 N2 Ni1 114.1(3) . . ?
C9 N2 Ni1 102.8(2) . . ?
C14 N2 Ni1 110.1(3) . . ?
C19 N3 C18 105.8(4) . . ?
C19 N3 C10 109.6(5) . . ?
C18 N3 C10 107.8(4) . . ?
C19 N3 Ni2 110.6(3) . . ?
C18 N3 Ni2 111.5(3) . . ?
C10 N3 Ni2 111.3(3) . . ?
C13 N4 C12 115.5(4) . . ?
C13 N4 Ni2 123.6(3) . . ?
C12 N4 Ni2 120.9(3) . . ?
O1 C1 C2 122.6(4) . . ?
O1 C1 C6 118.5(4) . . ?
C2 C1 C6 118.9(4) . . ?
C3 C2 C1 119.2(4) . . ?
C3 C2 C13 115.4(4) . . ?
C1 C2 C13 125.4(4) . . ?
C4 C3 C2 121.7(4) . . ?
C3 C4 C5 119.0(4) . . ?
C3 C4 C21 120.6(4) . . ?
C5 C4 C21 120.4(4) . . ?
C4 C5 C6 122.0(4) . . ?
C5 C6 C1 119.1(4) . . ?
C5 C6 C7 119.5(4) . . ?
C1 C6 C7 121.4(3) . . ?
N1 C7 C6 110.7(3) . . ?
N1 C8 C9 110.3(4) . . ?
N2 C9 C8 110.8(4) . . ?
N3 C10 C11 115.5(5) . . ?
C10 C11 C12 116.2(6) . . ?
N4 C12 C11 112.4(5) . . ?
N4 C13 C2 128.2(4) . . ?
N2 C14 C15 113.2(4) . . ?
N2 C16 C17 117.1(4) . . ?
O4SA Ni1A O1A 91.85(13) . . ?
O4SA Ni1A N1A 98.74(14) . . ?
O1A Ni1A N1A 90.56(12) . . ?
O4SA Ni1A O1SA 160.63(12) . . ?
O1A Ni1A O1SA 89.23(12) . . ?
N1A Ni1A O1SA 100.59(13) . . ?
O4SA Ni1A O2SA 99.63(12) . . ?
O1A Ni1A O2SA 79.50(11) . . ?
N1A Ni1A O2SA 159.35(13) . . ?
O1SA Ni1A O2SA 61.57(11) . . ?
O4SA Ni1A N2A 89.80(13) . . ?
O1A Ni1A N2A 176.68(12) . . ?
N1A Ni1A N2A 86.34(13) . . ?
O1SA Ni1A N2A 90.17(13) . . ?
O2SA Ni1A N2A 103.06(12) . . ?
O4SA Ni1A C2SA 130.66(14) . . ?
O1A Ni1A C2SA 84.08(13) . . ?
N1A Ni1A C2SA 130.36(15) . . ?
O1SA Ni1A C2SA 30.34(13) . . ?
O2SA Ni1A C2SA 31.24(13) . . ?
N2A Ni1A C2SA 97.03(14) . . ?
O1A Ni2A N4A 90.23(13) . . ?
O1A Ni2A N1SA 92.98(14) . . ?
N4A Ni2A N1SA 93.36(16) . . ?
O1A Ni2A O3SA 90.85(13) . . ?
N4A Ni2A O3SA 87.97(15) . . ?
N1SA Ni2A O3SA 175.94(15) . . ?
O1A Ni2A N3A 168.91(13) . . ?
N4A Ni2A N3A 98.81(15) . . ?
N1SA Ni2A N3A 92.88(16) . . ?
O3SA Ni2A N3A 83.12(14) . . ?
O1A Ni2A O2SA 78.26(11) . . ?
N4A Ni2A O2SA 167.80(13) . . ?
N1SA Ni2A O2SA 91.30(14) . . ?
O3SA Ni2A O2SA 88.16(12) . . ?
N3A Ni2A O2SA 92.20(13) . . ?
C1A O1A Ni2A 128.9(3) . . ?
C1A O1A Ni1A 129.0(3) . . ?
Ni2A O1A Ni1A 101.76(11) . . ?
C20A N1A C7A 109.7(3) . . ?
C20A N1A C8A 109.7(4) . . ?
C7A N1A C8A 110.2(3) . . ?
C20A N1A Ni1A 116.2(3) . . ?
C7A N1A Ni1A 106.4(3) . . ?
C8A N1A Ni1A 104.4(2) . . ?
C9A N2A C16A 108.8(3) . . ?
C9A N2A C14A 109.7(4) . . ?
C16A N2A C14A 110.3(3) . . ?
C9A N2A Ni1A 100.6(2) . . ?
C16A N2A Ni1A 112.7(3) . . ?
C14A N2A Ni1A 114.3(3) . . ?
C18A N3A C19A 106.3(4) . . ?
C18A N3A C10A 107.8(4) . . ?
C19A N3A C10A 108.2(4) . . ?
C18A N3A Ni2A 109.7(3) . . ?
C19A N3A Ni2A 114.1(3) . . ?
C10A N3A Ni2A 110.5(3) . . ?
C13A N4A C12A 115.9(4) . . ?
C13A N4A Ni2A 122.0(3) . . ?
C12A N4A Ni2A 122.0(3) . . ?
O1A C1A C2A 120.7(4) . . ?
O1A C1A C6A 120.6(4) . . ?
C2A C1A C6A 118.6(4) . . ?
C1A C2A C3A 119.7(4) . . ?
C1A C2A C13A 124.1(3) . . ?
C3A C2A C13A 116.0(4) . . ?
C4A C3A C2A 121.1(4) . . ?
C3A C4A C5A 118.5(4) . . ?
C3A C4A C21A 120.7(4) . . ?
C5A C4A C21A 120.7(4) . . ?
C6A C5A C4A 122.0(4) . . ?
C5A C6A C1A 119.9(4) . . ?
C5A C6A C7A 119.7(4) . . ?
C1A C6A C7A 120.3(3) . . ?
N1A C7A C6A 113.6(3) . . ?
N1A C8A C9A 109.2(4) . . ?
N2A C9A C8A 111.5(4) . . ?
N3A C10A C11A 115.9(4) . . ?
C10A C11A C12A 114.7(5) . . ?
N4A C12A C11A 112.8(4) . . ?
N4A C13A C2A 129.4(4) . . ?
N2A C14A C15A 116.3(4) . . ?
N2A C16A C17A 113.5(4) . . ?
C1SA N1SA Ni2A 155.0(4) . . ?
C2SA O1SA Ni1A 90.3(3) . . ?
C2SA O2SA Ni1A 87.5(2) . . ?
C2SA O2SA Ni2A 118.6(3) . . ?
Ni1A O2SA Ni2A 89.90(10) . . ?
C4SA O3SA Ni2A 132.2(3) . . ?
C4SA O4SA Ni1A 124.2(3) . . ?
N1SA C1SA S1A 175.5(6) . . ?
O1SA C2SA O2SA 120.7(4) . . ?
O1SA C2SA C3SA 120.0(4) . . ?
O2SA C2SA C3SA 119.4(4) . . ?
O1SA C2SA Ni1A 59.4(2) . . ?
O2SA C2SA Ni1A 61.3(2) . . ?
C3SA C2SA Ni1A 176.7(3) . . ?
O4SA C4SA O3SA 126.7(4) . . ?
O4SA C4SA C5SA 117.6(5) . . ?
O3SA C4SA C5SA 115.5(4) . . ?
C1S N1S Ni2 158.1(3) . . ?
C2S O1S Ni1 90.3(3) . . ?
C2S O2S Ni1 87.7(2) . . ?
C2S O2S Ni2 118.3(2) . . ?
Ni1 O2S Ni2 90.25(10) . . ?
C4S O3S Ni2 134.6(3) . . ?
C4S O4S Ni1 124.7(3) . . ?
N1S C1S S1 178.6(4) . . ?
O1S C2S O2S 120.1(4) . . ?
O1S C2S C3S 119.7(4) . . ?
O2S C2S C3S 120.2(4) . . ?
O1S C2S Ni1 59.0(2) . . ?
O2S C2S Ni1 61.1(2) . . ?
C3S C2S Ni1 177.6(4) . . ?
O4S C4S O3S 125.9(5) . . ?
O4S C4S C5S 119.1(5) . . ?
O3S C4S C5S 114.9(5) . . ?

loop_
_geom_bond_atom_site_label_1
_geom_bond_atom_site_label_2
_geom_bond_distance
_geom_bond_site_symmetry_2
_geom_bond_publ_flag
Ni1 O4S 1.982(3) . ?
Ni1 O1 2.047(3) . ?
Ni1 N1 2.068(3) . ?
Ni1 O1S 2.126(3) . ?
Ni1 O2S 2.173(3) . ?
Ni1 N2 2.202(4) . ?
Ni1 C2S 2.480(5) . ?
Ni2 O1 2.017(3) . ?
Ni2 N4 2.025(4) . ?
Ni2 O3S 2.042(3) . ?
Ni2 N1S 2.044(4) . ?
Ni2 N3 2.203(3) . ?
Ni2 O2S 2.218(3) . ?
O1 C1 1.329(5) . ?
S1 C1S 1.630(5) . ?
N1 C8 1.469(5) . ?
N1 C20 1.472(6) . ?
N1 C7 1.494(5) . ?
N2 C16 1.475(6) . ?
N2 C9 1.475(5) . ?
N2 C14 1.493(6) . ?
N3 C19 1.464(6) . ?
N3 C18 1.470(6) . ?
N3 C10 1.480(6) . ?
N4 C13 1.284(5) . ?
N4 C12 1.473(6) . ?
C1 C2 1.416(6) . ?
C1 C6 1.420(6) . ?
C2 C3 1.406(6) . ?
C2 C13 1.452(6) . ?
C3 C4 1.379(6) . ?
C4 C5 1.378(6) . ?
C4 C21 1.547(6) . ?
C5 C6 1.402(5) . ?
C6 C7 1.500(6) . ?
C8 C9 1.513(6) . ?
C10 C11 1.478(8) . ?
C11 C12 1.500(8) . ?
C14 C15 1.508(7) . ?
C16 C17 1.532(7) . ?
Ni1A O4SA 2.012(3) . ?
Ni1A O1A 2.020(3) . ?
Ni1A N1A 2.059(3) . ?
Ni1A O1SA 2.129(3) . ?
Ni1A O2SA 2.172(3) . ?
Ni1A N2A 2.214(4) . ?
Ni1A C2SA 2.474(5) . ?
Ni2A O1A 2.000(3) . ?
Ni2A N4A 2.028(4) . ?
Ni2A N1SA 2.037(4) . ?
Ni2A O3SA 2.065(3) . ?
Ni2A N3A 2.177(4) . ?
Ni2A O2SA 2.241(3) . ?
O1A C1A 1.322(5) . ?
S1A C1SA 1.673(6) . ?
N1A C20A 1.475(6) . ?
N1A C7A 1.482(5) . ?
N1A C8A 1.482(5) . ?
N2A C9A 1.474(5) . ?
N2A C16A 1.486(5) . ?
N2A C14A 1.489(5) . ?
N3A C18A 1.466(6) . ?
N3A C19A 1.479(7) . ?
N3A C10A 1.487(6) . ?
N4A C13A 1.285(5) . ?
N4A C12A 1.469(6) . ?
C1A C2A 1.405(6) . ?
C1A C6A 1.422(6) . ?
C2A C3A 1.420(6) . ?
C2A C13A 1.446(6) . ?
C3A C4A 1.386(6) . ?
C4A C5A 1.394(6) . ?
C4A C21A 1.518(6) . ?
C5A C6A 1.384(5) . ?
C6A C7A 1.506(6) . ?
C8A C9A 1.526(6) . ?
C10A C11A 1.500(7) . ?
C11A C12A 1.507(7) . ?
C14A C15A 1.520(6) . ?
C16A C17A 1.511(6) . ?
N1SA C1SA 1.158(7) . ?
O1SA C2SA 1.250(5) . ?
O2SA C2SA 1.284(5) . ?
O3SA C4SA 1.264(6) . ?
O4SA C4SA 1.240(5) . ?
C2SA C3SA 1.511(6) . ?
C4SA C5SA 1.541(7) . ?
N1S C1S 1.166(6) . ?
O1S C2S 1.266(5) . ?
O2S C2S 1.285(5) . ?
O3S C4S 1.251(6) . ?
O4S C4S 1.233(6) . ?
C2S C3S 1.510(6) . ?
C4S C5S 1.528(8) . ?

loop_
_geom_torsion_atom_site_label_1
_geom_torsion_atom_site_label_2
_geom_torsion_atom_site_label_3
_geom_torsion_atom_site_label_4
_geom_torsion
_geom_torsion_site_symmetry_1
_geom_torsion_site_symmetry_2
_geom_torsion_site_symmetry_3
_geom_torsion_site_symmetry_4
_geom_torsion_publ_flag
N4 Ni2 O1 C1 -2.6(3) . . . . ?
O3S Ni2 O1 C1 82.6(3) . . . . ?
N1S Ni2 O1 C1 -93.9(3) . . . . ?
N3 Ni2 O1 C1 146.2(6) . . . . ?
O2S Ni2 O1 C1 175.3(3) . . . . ?
N4 Ni2 O1 Ni1 -149.03(16) . . . . ?
O3S Ni2 O1 Ni1 -63.77(14) . . . . ?
N1S Ni2 O1 Ni1 119.73(14) . . . . ?
N3 Ni2 O1 Ni1 -0.2(6) . . . . ?
O2S Ni2 O1 Ni1 28.86(12) . . . . ?
O4S Ni1 O1 C1 -74.9(3) . . . . ?
N1 Ni1 O1 C1 19.0(3) . . . . ?
O1S Ni1 O1 C1 119.8(3) . . . . ?
O2S Ni1 O1 C1 -178.0(3) . . . . ?
N2 Ni1 O1 C1 90.0(13) . . . . ?
C2S Ni1 O1 C1 150.4(3) . . . . ?
O4S Ni1 O1 Ni2 73.69(14) . . . . ?
N1 Ni1 O1 Ni2 167.56(14) . . . . ?
O1S Ni1 O1 Ni2 -91.59(13) . . . . ?
O2S Ni1 O1 Ni2 -29.47(12) . . . . ?
N2 Ni1 O1 Ni2 -121.4(13) . . . . ?
C2S Ni1 O1 Ni2 -61.06(15) . . . . ?
O4S Ni1 N1 C8 -116.4(3) . . . . ?
O1 Ni1 N1 C8 150.6(3) . . . . ?
O1S Ni1 N1 C8 64.3(3) . . . . ?
O2S Ni1 N1 C8 89.4(4) . . . . ?
N2 Ni1 N1 C8 -24.4(3) . . . . ?
C2S Ni1 N1 C8 70.0(3) . . . . ?
O4S Ni1 N1 C20 4.0(3) . . . . ?
O1 Ni1 N1 C20 -89.0(3) . . . . ?
O1S Ni1 N1 C20 -175.3(3) . . . . ?
O2S Ni1 N1 C20 -150.2(4) . . . . ?
N2 Ni1 N1 C20 96.0(3) . . . . ?
C2S Ni1 N1 C20 -169.5(3) . . . . ?
O4S Ni1 N1 C7 127.3(3) . . . . ?
O1 Ni1 N1 C7 34.3(3) . . . . ?
O1S Ni1 N1 C7 -52.0(3) . . . . ?
O2S Ni1 N1 C7 -26.9(5) . . . . ?
N2 Ni1 N1 C7 -140.7(3) . . . . ?
C2S Ni1 N1 C7 -46.3(3) . . . . ?
O4S Ni1 N2 C16 -152.6(3) . . . . ?
O1 Ni1 N2 C16 42.5(14) . . . . ?
N1 Ni1 N2 C16 113.8(3) . . . . ?
O1S Ni1 N2 C16 12.7(3) . . . . ?
O2S Ni1 N2 C16 -48.4(3) . . . . ?
C2S Ni1 N2 C16 -17.3(3) . . . . ?
O4S Ni1 N2 C9 88.9(3) . . . . ?
O1 Ni1 N2 C9 -75.9(14) . . . . ?
N1 Ni1 N2 C9 -4.6(3) . . . . ?
O1S Ni1 N2 C9 -105.7(3) . . . . ?
O2S Ni1 N2 C9 -166.8(3) . . . . ?
C2S Ni1 N2 C9 -135.7(3) . . . . ?
O4S Ni1 N2 C14 -27.2(3) . . . . ?
O1 Ni1 N2 C14 167.9(12) . . . . ?
N1 Ni1 N2 C14 -120.8(3) . . . . ?
O1S Ni1 N2 C14 138.1(3) . . . . ?
O2S Ni1 N2 C14 77.0(3) . . . . ?
C2S Ni1 N2 C14 108.1(3) . . . . ?
O1 Ni2 N3 C19 -39.6(8) . . . . ?
N4 Ni2 N3 C19 108.8(4) . . . . ?
O3S Ni2 N3 C19 24.3(4) . . . . ?
N1S Ni2 N3 C19 -160.2(4) . . . . ?
O2S Ni2 N3 C19 -68.0(4) . . . . ?
O1 Ni2 N3 C18 77.9(7) . . . . ?
N4 Ni2 N3 C18 -133.7(3) . . . . ?
O3S Ni2 N3 C18 141.8(3) . . . . ?
N1S Ni2 N3 C18 -42.7(3) . . . . ?
O2S Ni2 N3 C18 49.6(3) . . . . ?
O1 Ni2 N3 C10 -161.7(6) . . . . ?
N4 Ni2 N3 C10 -13.3(4) . . . . ?
O3S Ni2 N3 C10 -97.8(4) . . . . ?
N1S Ni2 N3 C10 77.7(4) . . . . ?
O2S Ni2 N3 C10 169.9(4) . . . . ?
O1 Ni2 N4 C13 5.1(4) . . . . ?
O3S Ni2 N4 C13 -83.2(4) . . . . ?
N1S Ni2 N4 C13 101.6(4) . . . . ?
N3 Ni2 N4 C13 -168.0(4) . . . . ?
O2S Ni2 N4 C13 -6.7(12) . . . . ?
O1 Ni2 N4 C12 -176.2(5) . . . . ?
O3S Ni2 N4 C12 95.5(5) . . . . ?
N1S Ni2 N4 C12 -79.7(5) . . . . ?
N3 Ni2 N4 C12 10.7(5) . . . . ?
O2S Ni2 N4 C12 172.0(7) . . . . ?
Ni2 O1 C1 C2 0.4(6) . . . . ?
Ni1 O1 C1 C2 139.9(3) . . . . ?
Ni2 O1 C1 C6 179.7(3) . . . . ?
Ni1 O1 C1 C6 -40.7(5) . . . . ?
O1 C1 C2 C3 -179.7(4) . . . . ?
C6 C1 C2 C3 1.0(6) . . . . ?
O1 C1 C2 C13 0.7(7) . . . . ?
C6 C1 C2 C13 -178.6(5) . . . . ?
C1 C2 C3 C4 -2.8(7) . . . . ?
C13 C2 C3 C4 176.8(5) . . . . ?
C2 C3 C4 C5 3.2(7) . . . . ?
C2 C3 C4 C21 -178.3(4) . . . . ?
C3 C4 C5 C6 -1.7(7) . . . . ?
C21 C4 C5 C6 179.8(4) . . . . ?
C4 C5 C6 C1 0.0(7) . . . . ?
C4 C5 C6 C7 176.9(4) . . . . ?
O1 C1 C6 C5 -179.0(4) . . . . ?
C2 C1 C6 C5 0.4(6) . . . . ?
O1 C1 C6 C7 4.1(6) . . . . ?
C2 C1 C6 C7 -176.5(4) . . . . ?
C8 N1 C7 C6 176.6(3) . . . . ?
C20 N1 C7 C6 55.9(4) . . . . ?
Ni1 N1 C7 C6 -72.7(3) . . . . ?
C5 C6 C7 N1 -116.5(4) . . . . ?
C1 C6 C7 N1 60.4(5) . . . . ?
C20 N1 C8 C9 -75.6(4) . . . . ?
C7 N1 C8 C9 163.5(4) . . . . ?
Ni1 N1 C8 C9 50.8(4) . . . . ?
C16 N2 C9 C8 -88.4(4) . . . . ?
C14 N2 C9 C8 150.0(4) . . . . ?
Ni1 N2 C9 C8 33.2(4) . . . . ?
N1 C8 C9 N2 -60.2(5) . . . . ?
C19 N3 C10 C11 -78.8(6) . . . . ?
C18 N3 C10 C11 166.4(5) . . . . ?
Ni2 N3 C10 C11 43.9(7) . . . . ?
N3 C10 C11 C12 -80.5(8) . . . . ?
C13 N4 C12 C11 142.9(6) . . . . ?
Ni2 N4 C12 C11 -35.9(8) . . . . ?
C10 C11 C12 N4 72.6(8) . . . . ?
C12 N4 C13 C2 175.4(6) . . . . ?
Ni2 N4 C13 C2 -5.9(8) . . . . ?
C3 C2 C13 N4 -177.2(5) . . . . ?
C1 C2 C13 N4 2.4(9) . . . . ?
C16 N2 C14 C15 60.9(6) . . . . ?
C9 N2 C14 C15 -178.4(4) . . . . ?
Ni1 N2 C14 C15 -66.3(5) . . . . ?
C9 N2 C16 C17 -67.4(5) . . . . ?
C14 N2 C16 C17 53.1(6) . . . . ?
Ni1 N2 C16 C17 178.1(4) . . . . ?
N4A Ni2A O1A C1A 23.0(4) . . . . ?
N1SA Ni2A O1A C1A -70.4(4) . . . . ?
O3SA Ni2A O1A C1A 111.0(4) . . . . ?
N3A Ni2A O1A C1A 167.8(7) . . . . ?
O2SA Ni2A O1A C1A -161.1(4) . . . . ?
N4A Ni2A O1A Ni1A -150.39(16) . . . . ?
N1SA Ni2A O1A Ni1A 116.24(16) . . . . ?
O3SA Ni2A O1A Ni1A -62.42(14) . . . . ?
N3A Ni2A O1A Ni1A -5.6(8) . . . . ?
O2SA Ni2A O1A Ni1A 25.53(12) . . . . ?
O4SA Ni1A O1A C1A -100.2(4) . . . . ?
N1A Ni1A O1A C1A -1.4(4) . . . . ?
O1SA Ni1A O1A C1A 99.1(3) . . . . ?
O2SA Ni1A O1A C1A 160.3(4) . . . . ?
N2A Ni1A O1A C1A 20(2) . . . . ?
C2SA Ni1A O1A C1A 129.1(4) . . . . ?
O4SA Ni1A O1A Ni2A 73.17(14) . . . . ?
N1A Ni1A O1A Ni2A 171.93(15) . . . . ?
O1SA Ni1A O1A Ni2A -87.48(13) . . . . ?
O2SA Ni1A O1A Ni2A -26.28(12) . . . . ?
N2A Ni1A O1A Ni2A -167(2) . . . . ?
C2SA Ni1A O1A Ni2A -57.52(15) . . . . ?
O4SA Ni1A N1A C20A 13.1(3) . . . . ?
O1A Ni1A N1A C20A -78.8(3) . . . . ?
O1SA Ni1A N1A C20A -168.2(3) . . . . ?
O2SA Ni1A N1A C20A -139.5(4) . . . . ?
N2A Ni1A N1A C20A 102.4(3) . . . . ?
C2SA Ni1A N1A C20A -161.5(3) . . . . ?
O4SA Ni1A N1A C7A 135.6(3) . . . . ?
O1A Ni1A N1A C7A 43.7(3) . . . . ?
O1SA Ni1A N1A C7A -45.6(3) . . . . ?
O2SA Ni1A N1A C7A -16.9(5) . . . . ?
N2A Ni1A N1A C7A -135.1(3) . . . . ?
C2SA Ni1A N1A C7A -39.0(3) . . . . ?
O4SA Ni1A N1A C8A -107.8(3) . . . . ?
O1A Ni1A N1A C8A 160.3(3) . . . . ?
O1SA Ni1A N1A C8A 70.9(3) . . . . ?
O2SA Ni1A N1A C8A 99.7(4) . . . . ?
N2A Ni1A N1A C8A -18.5(3) . . . . ?
C2SA Ni1A N1A C8A 77.6(3) . . . . ?
O4SA Ni1A N2A C9A 87.4(3) . . . . ?
O1A Ni1A N2A C9A -32(2) . . . . ?
N1A Ni1A N2A C9A -11.4(3) . . . . ?
O1SA Ni1A N2A C9A -112.0(3) . . . . ?
O2SA Ni1A N2A C9A -172.8(2) . . . . ?
C2SA Ni1A N2A C9A -141.6(3) . . . . ?
O4SA Ni1A N2A C16A -28.3(3) . . . . ?
O1A Ni1A N2A C16A -148(2) . . . . ?
N1A Ni1A N2A C16A -127.0(3) . . . . ?
O1SA Ni1A N2A C16A 132.4(3) . . . . ?
O2SA Ni1A N2A C16A 71.6(3) . . . . ?
C2SA Ni1A N2A C16A 102.7(3) . . . . ?
O4SA Ni1A N2A C14A -155.2(3) . . . . ?
O1A Ni1A N2A C14A 85(2) . . . . ?
N1A Ni1A N2A C14A 106.0(3) . . . . ?
O1SA Ni1A N2A C14A 5.4(3) . . . . ?
O2SA Ni1A N2A C14A -55.4(3) . . . . ?
C2SA Ni1A N2A C14A -24.2(3) . . . . ?
O1A Ni2A N3A C18A -7.7(10) . . . . ?
N4A Ni2A N3A C18A 136.6(4) . . . . ?
N1SA Ni2A N3A C18A -129.6(4) . . . . ?
O3SA Ni2A N3A C18A 49.7(4) . . . . ?
O2SA Ni2A N3A C18A -38.2(4) . . . . ?
O1A Ni2A N3A C19A 111.4(8) . . . . ?
N4A Ni2A N3A C19A -104.2(4) . . . . ?
N1SA Ni2A N3A C19A -10.4(4) . . . . ?
O3SA Ni2A N3A C19A 168.9(4) . . . . ?
O2SA Ni2A N3A C19A 81.0(4) . . . . ?
O1A Ni2A N3A C10A -126.5(7) . . . . ?
N4A Ni2A N3A C10A 17.9(4) . . . . ?
N1SA Ni2A N3A C10A 111.7(4) . . . . ?
O3SA Ni2A N3A C10A -69.0(3) . . . . ?
O2SA Ni2A N3A C10A -156.9(3) . . . . ?
O1A Ni2A N4A C13A -16.0(4) . . . . ?
N1SA Ni2A N4A C13A 77.0(4) . . . . ?
O3SA Ni2A N4A C13A -106.8(4) . . . . ?
N3A Ni2A N4A C13A 170.5(4) . . . . ?
O2SA Ni2A N4A C13A -35.2(9) . . . . ?
O1A Ni2A N4A C12A 160.3(4) . . . . ?
N1SA Ni2A N4A C12A -106.7(4) . . . . ?
O3SA Ni2A N4A C12A 69.4(4) . . . . ?
N3A Ni2A N4A C12A -13.3(4) . . . . ?
O2SA Ni2A N4A C12A 141.0(6) . . . . ?
Ni2A O1A C1A C2A -15.7(6) . . . . ?
Ni1A O1A C1A C2A 156.0(3) . . . . ?
Ni2A O1A C1A C6A 167.2(3) . . . . ?
Ni1A O1A C1A C6A -21.1(6) . . . . ?
O1A C1A C2A C3A 179.6(4) . . . . ?
C6A C1A C2A C3A -3.3(6) . . . . ?
O1A C1A C2A C13A -5.2(7) . . . . ?
C6A C1A C2A C13A 171.9(4) . . . . ?
C1A C2A C3A C4A 0.4(7) . . . . ?
C13A C2A C3A C4A -175.2(4) . . . . ?
C2A C3A C4A C5A 1.5(7) . . . . ?
C2A C3A C4A C21A -179.8(4) . . . . ?
C3A C4A C5A C6A -0.6(7) . . . . ?
C21A C4A C5A C6A -179.3(4) . . . . ?
C4A C5A C6A C1A -2.3(7) . . . . ?
C4A C5A C6A C7A 179.2(4) . . . . ?
O1A C1A C6A C5A -178.7(4) . . . . ?
C2A C1A C6A C5A 4.2(6) . . . . ?
O1A C1A C6A C7A -0.2(6) . . . . ?
C2A C1A C6A C7A -177.3(4) . . . . ?
C20A N1A C7A C6A 52.9(5) . . . . ?
C8A N1A C7A C6A 173.8(3) . . . . ?
Ni1A N1A C7A C6A -73.6(4) . . . . ?
C5A C6A C7A N1A -128.0(4) . . . . ?
C1A C6A C7A N1A 53.5(5) . . . . ?
C20A N1A C8A C9A -79.5(4) . . . . ?
C7A N1A C8A C9A 159.5(4) . . . . ?
Ni1A N1A C8A C9A 45.6(4) . . . . ?
C16A N2A C9A C8A 158.3(4) . . . . ?
C14A N2A C9A C8A -81.0(4) . . . . ?
Ni1A N2A C9A C8A 39.8(4) . . . . ?
N1A C8A C9A N2A -61.8(5) . . . . ?
C18A N3A C10A C11A -169.1(5) . . . . ?
C19A N3A C10A C11A 76.3(6) . . . . ?
Ni2A N3A C10A C11A -49.2(6) . . . . ?
N3A C10A C11A C12A 81.1(7) . . . . ?
C13A N4A C12A C11A -147.3(5) . . . . ?
Ni2A N4A C12A C11A 36.2(6) . . . . ?
C10A C11A C12A N4A -69.3(6) . . . . ?
C12A N4A C13A C2A -172.7(5) . . . . ?
Ni2A N4A C13A C2A 3.8(7) . . . . ?
C1A C2A C13A N4A 11.5(8) . . . . ?
C3A C2A C13A N4A -173.2(5) . . . . ?
C9A N2A C14A C15A -68.2(5) . . . . ?
C16A N2A C14A C15A 51.6(5) . . . . ?
Ni1A N2A C14A C15A 179.7(3) . . . . ?
C9A N2A C16A C17A -178.9(4) . . . . ?
C14A N2A C16A C17A 60.8(5) . . . . ?
Ni1A N2A C16A C17A -68.3(4) . . . . ?
O1A Ni2A N1SA C1SA -160.9(11) . . . . ?
N4A Ni2A N1SA C1SA 108.7(11) . . . . ?
O3SA Ni2A N1SA C1SA 0(3) . . . . ?
N3A Ni2A N1SA C1SA 9.6(11) . . . . ?
O2SA Ni2A N1SA C1SA -82.6(11) . . . . ?
O4SA Ni1A O1SA C2SA -13.8(5) . . . . ?
O1A Ni1A O1SA C2SA 79.5(3) . . . . ?
N1A Ni1A O1SA C2SA 170.0(3) . . . . ?
O2SA Ni1A O1SA C2SA 1.1(2) . . . . ?
N2A Ni1A O1SA C2SA -103.7(3) . . . . ?
O4SA Ni1A O2SA C2SA 174.0(2) . . . . ?
O1A Ni1A O2SA C2SA -95.9(2) . . . . ?
N1A Ni1A O2SA C2SA -33.5(5) . . . . ?
O1SA Ni1A O2SA C2SA -1.1(2) . . . . ?
N2A Ni1A O2SA C2SA 81.9(3) . . . . ?
O4SA Ni1A O2SA Ni2A -67.35(12) . . . . ?
O1A Ni1A O2SA Ni2A 22.76(10) . . . . ?
N1A Ni1A O2SA Ni2A 85.2(4) . . . . ?
O1SA Ni1A O2SA Ni2A 117.62(13) . . . . ?
N2A Ni1A O2SA Ni2A -159.40(11) . . . . ?
C2SA Ni1A O2SA Ni2A 118.7(3) . . . . ?
O1A Ni2A O2SA C2SA 64.0(3) . . . . ?
N4A Ni2A O2SA C2SA 83.6(7) . . . . ?
N1SA Ni2A O2SA C2SA -28.8(3) . . . . ?
O3SA Ni2A O2SA C2SA 155.2(3) . . . . ?
N3A Ni2A O2SA C2SA -121.7(3) . . . . ?
O1A Ni2A O2SA Ni1A -23.10(11) . . . . ?
N4A Ni2A O2SA Ni1A -3.4(7) . . . . ?
N1SA Ni2A O2SA Ni1A -115.87(14) . . . . ?
O3SA Ni2A O2SA Ni1A 68.15(12) . . . . ?
N3A Ni2A O2SA Ni1A 151.20(14) . . . . ?
O1A Ni2A O3SA C4SA 30.0(4) . . . . ?
N4A Ni2A O3SA C4SA 120.2(4) . . . . ?
N1SA Ni2A O3SA C4SA -131(2) . . . . ?
N3A Ni2A O3SA C4SA -140.7(4) . . . . ?
O2SA Ni2A O3SA C4SA -48.3(4) . . . . ?
O1A Ni1A O4SA C4SA -52.3(4) . . . . ?
N1A Ni1A O4SA C4SA -143.2(4) . . . . ?
O1SA Ni1A O4SA C4SA 40.6(6) . . . . ?
O2SA Ni1A O4SA C4SA 27.3(4) . . . . ?
N2A Ni1A O4SA C4SA 130.6(4) . . . . ?
C2SA Ni1A O4SA C4SA 31.5(4) . . . . ?
Ni2A N1SA C1SA S1A 62(7) . . . . ?
Ni1A O1SA C2SA O2SA -1.9(4) . . . . ?
Ni1A O1SA C2SA C3SA 176.2(4) . . . . ?
Ni1A O2SA C2SA O1SA 1.8(4) . . . . ?
Ni2A O2SA C2SA O1SA -86.7(4) . . . . ?
Ni1A O2SA C2SA C3SA -176.3(4) . . . . ?
Ni2A O2SA C2SA C3SA 95.2(4) . . . . ?
Ni2A O2SA C2SA Ni1A -88.5(2) . . . . ?
O4SA Ni1A C2SA O1SA 174.0(2) . . . . ?
O1A Ni1A C2SA O1SA -98.7(2) . . . . ?
N1A Ni1A C2SA O1SA -13.0(3) . . . . ?
O2SA Ni1A C2SA O1SA -178.2(4) . . . . ?
N2A Ni1A C2SA O1SA 78.2(3) . . . . ?
O4SA Ni1A C2SA O2SA -7.8(3) . . . . ?
O1A Ni1A C2SA O2SA 79.5(2) . . . . ?
N1A Ni1A C2SA O2SA 165.2(2) . . . . ?
O1SA Ni1A C2SA O2SA 178.2(4) . . . . ?
N2A Ni1A C2SA O2SA -103.7(2) . . . . ?
O4SA Ni1A C2SA C3SA 94(6) . . . . ?
O1A Ni1A C2SA C3SA -178(100) . . . . ?
N1A Ni1A C2SA C3SA -93(6) . . . . ?
O1SA Ni1A C2SA C3SA -80(6) . . . . ?
O2SA Ni1A C2SA C3SA 102(6) . . . . ?
N2A Ni1A C2SA C3SA -1(6) . . . . ?
Ni1A O4SA C4SA O3SA 16.8(7) . . . . ?
Ni1A O4SA C4SA C5SA -157.6(3) . . . . ?
Ni2A O3SA C4SA O4SA -3.4(7) . . . . ?
Ni2A O3SA C4SA C5SA 171.1(3) . . . . ?
O1 Ni2 N1S C1S -170.0(10) . . . . ?
N4 Ni2 N1S C1S 97.6(10) . . . . ?
O3S Ni2 N1S C1S 45(2) . . . . ?
N3 Ni2 N1S C1S -1.5(10) . . . . ?
O2S Ni2 N1S C1S -92.0(10) . . . . ?
O4S Ni1 O1S C2S -6.0(6) . . . . ?
O1 Ni1 O1S C2S 79.3(2) . . . . ?
N1 Ni1 O1S C2S 171.5(2) . . . . ?
O2S Ni1 O1S C2S 0.5(2) . . . . ?
N2 Ni1 O1S C2S -103.3(2) . . . . ?
O4S Ni1 O2S C2S 177.8(2) . . . . ?
O1 Ni1 O2S C2S -92.1(2) . . . . ?
N1 Ni1 O2S C2S -28.7(5) . . . . ?
O1S Ni1 O2S C2S -0.5(2) . . . . ?
N2 Ni1 O2S C2S 82.5(2) . . . . ?
O4S Ni1 O2S Ni2 -63.93(13) . . . . ?
O1 Ni1 O2S Ni2 26.14(10) . . . . ?
N1 Ni1 O2S Ni2 89.6(4) . . . . ?
O1S Ni1 O2S Ni2 117.77(13) . . . . ?
N2 Ni1 O2S Ni2 -159.22(12) . . . . ?
C2S Ni1 O2S Ni2 118.3(2) . . . . ?
O1 Ni2 O2S C2S 60.9(3) . . . . ?
N4 Ni2 O2S C2S 73.0(9) . . . . ?
O3S Ni2 O2S C2S 148.9(3) . . . . ?
N1S Ni2 O2S C2S -35.2(3) . . . . ?
N3 Ni2 O2S C2S -125.5(3) . . . . ?
O1 Ni2 O2S Ni1 -26.62(11) . . . . ?
N4 Ni2 O2S Ni1 -14.6(9) . . . . ?
O3S Ni2 O2S Ni1 61.35(12) . . . . ?
N1S Ni2 O2S Ni1 -122.75(12) . . . . ?
N3 Ni2 O2S Ni1 146.94(13) . . . . ?
O1 Ni2 O3S C4S 28.2(5) . . . . ?
N4 Ni2 O3S C4S 120.7(5) . . . . ?
N1S Ni2 O3S C4S 173.2(11) . . . . ?
N3 Ni2 O3S C4S -139.8(5) . . . . ?
O2S Ni2 O3S C4S -49.5(5) . . . . ?
O1 Ni1 O4S C4S -42.8(4) . . . . ?
N1 Ni1 O4S C4S -135.9(4) . . . . ?
O1S Ni1 O4S C4S 41.6(8) . . . . ?
O2S Ni1 O4S C4S 35.7(4) . . . . ?
N2 Ni1 O4S C4S 138.6(4) . . . . ?
C2S Ni1 O4S C4S 37.3(5) . . . . ?
Ni2 N1S C1S S1 32(19) . . . . ?
Ni1 O1S C2S O2S -0.9(4) . . . . ?
Ni1 O1S C2S C3S 177.6(4) . . . . ?
Ni1 O2S C2S O1S 0.9(4) . . . . ?
Ni2 O2S C2S O1S -88.2(4) . . . . ?
Ni1 O2S C2S C3S -177.6(4) . . . . ?
Ni2 O2S C2S C3S 93.3(4) . . . . ?
Ni2 O2S C2S Ni1 -89.04(19) . . . . ?
O4S Ni1 C2S O1S 177.9(2) . . . . ?
O1 Ni1 C2S O1S -97.1(2) . . . . ?
N1 Ni1 C2S O1S -11.2(3) . . . . ?
O2S Ni1 C2S O1S -179.1(4) . . . . ?
N2 Ni1 C2S O1S 78.3(2) . . . . ?
O4S Ni1 C2S O2S -3.0(3) . . . . ?
O1 Ni1 C2S O2S 82.0(2) . . . . ?
N1 Ni1 C2S O2S 167.9(2) . . . . ?
O1S Ni1 C2S O2S 179.1(4) . . . . ?
N2 Ni1 C2S O2S -102.6(2) . . . . ?
O4S Ni1 C2S C3S 119(8) . . . . ?
O1 Ni1 C2S C3S -156(8) . . . . ?
N1 Ni1 C2S C3S -70(8) . . . . ?
O1S Ni1 C2S C3S -58(8) . . . . ?
O2S Ni1 C2S C3S 122(8) . . . . ?
N2 Ni1 C2S C3S 20(8) . . . . ?
Ni1 O4S C4S O3S 0.0(8) . . . . ?
Ni1 O4S C4S C5S 179.9(5) . . . . ?
Ni2 O3S C4S O4S 9.7(9) . . . . ?
Ni2 O3S C4S C5S -170.1(5) . . . . ?
